data_2212585
loop_
_publ_author_name
'Ying-Ying Zhang'
'Jiang-Sheng Li'
'Xiao-Li Zhou'
'Xiao-Peng Fan'

_publ_section_title
;
 <i>N</i>-Benzyl-2-nitro-<i>N</i>-(4-pyridylmethyl)benzenesulfonamide
;
_journal_coeditor_code HG2172
_journal_issue 3
_journal_name_full 'Acta Crystallographica Section E'
_journal_page_first o1285
_journal_page_last o1286
_journal_paper_doi 10.1107/S1600536807006277
_journal_volume 63
_journal_year 2007
_chemical_formula_iupac 'C19 H17 N3 O4 S'
_chemical_formula_moiety 'C19 H17 N3 O4 S'
_chemical_formula_sum 'C19 H17 N3 O4 S'
_chemical_formula_weight 383.42
_chemical_melting_point 390.4(9)
_chemical_name_systematic
;
N-Benzyl-2-nitro-N-(4-pyridylmethyl)benzenesulfonamide
;
_space_group_IT_number 19
_symmetry_cell_setting orthorhombic
_symmetry_space_group_name_Hall 'P 2ac 2ab'
_symmetry_space_group_name_H-M 'P 21 21 21'
_atom_sites_solution_hydrogens geom
_atom_sites_solution_primary direct
_atom_sites_solution_secondary difmap
_cell_angle_alpha 90.00
_cell_angle_beta 90.00
_cell_angle_gamma 90.00
_cell_formula_units_Z 4
_cell_length_a 7.3524(13)
_cell_length_b 13.910(3)
_cell_length_c 18.135(3)
_cell_measurement_reflns_used 3780
_cell_measurement_temperature 294(2)
_cell_measurement_theta_max 24.75
_cell_measurement_theta_min 2.68
_cell_volume 1854.7(6)
_computing_cell_refinement SMART
_computing_data_collection 'SMART (Bruker, 1997)'
_computing_data_reduction 'SAINT (Bruker, 1997)'
_computing_molecular_graphics 'SHELXTL (Bruker, 1997)'
_computing_publication_material SHELXTL
_computing_structure_refinement 'SHELXL97 (Sheldrick, 1997)'
_computing_structure_solution 'SHELXS97 (Sheldrick, 1997)'
_diffrn_ambient_temperature 294(2)
_diffrn_measured_fraction_theta_full 1.000
_diffrn_measured_fraction_theta_max 1.000
_diffrn_measurement_device_type 'Bruker SMART CCD area-detector'
_diffrn_measurement_method '\f and \w'
_diffrn_radiation_monochromator graphite
_diffrn_radiation_source 'fine-focus sealed tube'
_diffrn_radiation_type MoK\a
_diffrn_radiation_wavelength 0.71073
_diffrn_reflns_av_R_equivalents 0.0330
_diffrn_reflns_av_sigmaI/netI 0.0368
_diffrn_reflns_limit_h_max 9
_diffrn_reflns_limit_h_min -5
_diffrn_reflns_limit_k_max 17
_diffrn_reflns_limit_k_min -16
_diffrn_reflns_limit_l_max 22
_diffrn_reflns_limit_l_min -22
_diffrn_reflns_number 10506
_diffrn_reflns_theta_full 26.35
_diffrn_reflns_theta_max 26.35
_diffrn_reflns_theta_min 1.85
_diffrn_standards_decay_% 0
_diffrn_standards_number 0
_exptl_absorpt_coefficient_mu 0.205
_exptl_absorpt_correction_T_max 0.9719
_exptl_absorpt_correction_T_min 0.9525
_exptl_absorpt_correction_type multi-scan
_exptl_absorpt_process_details '(SADABS; Sheldrick, 1996)'
_exptl_crystal_colour colorless
_exptl_crystal_density_diffrn 1.373
_exptl_crystal_density_method 'not measured'
_exptl_crystal_description block
_exptl_crystal_F_000 800
_exptl_crystal_size_max 0.24
_exptl_crystal_size_mid 0.18
_exptl_crystal_size_min 0.14
_refine_diff_density_max 0.180
_refine_diff_density_min -0.208
_refine_ls_abs_structure_details 'Flack (1983), 1604 Friedel pairs'
_refine_ls_abs_structure_Flack -0.08(8)
_refine_ls_extinction_method none
_refine_ls_goodness_of_fit_ref 1.031
_refine_ls_hydrogen_treatment constr
_refine_ls_matrix_type full
_refine_ls_number_parameters 253
_refine_ls_number_reflns 3786
_refine_ls_number_restraints 2
_refine_ls_restrained_S_all 1.031
_refine_ls_R_factor_all 0.0542
_refine_ls_R_factor_gt 0.0358
_refine_ls_shift/su_max 0.001
_refine_ls_shift/su_mean 0.000
_refine_ls_structure_factor_coef Fsqd
_refine_ls_weighting_details 'calc w=1/[\s^2^(Fo^2^)+(0.0404P)^2^+0.1627P] where P=(Fo^2^+2Fc^2^)/3'
_refine_ls_weighting_scheme calc
_refine_ls_wR_factor_gt 0.0783
_refine_ls_wR_factor_ref 0.0869
_reflns_number_gt 2996
_reflns_number_total 3786
_reflns_threshold_expression I>2\s(I)
_cod_data_source_file hg2172.cif
_cod_data_source_block I
_cod_depositor_comments
;
The following automatic conversions were performed:
'_symmetry_cell_setting' value 'Orthorhombic' changed to 'orthorhombic'
according to '/home/saulius/struct/CIF-dictionaries/cif_core.dic'
dictionary named 'cif_core.dic' version 2.4.1 from 2010-06-29.

Automatic conversion script
Id: cif_fix_enum 1527 2010-12-29 10:47:43Z saulius 

The following automatic conversions were performed:

'_chemical_melting_point' value '389.5-391.3' was changed to
'390.4(9)' - the average value was taken and precision was estimated.

Automatic conversion script
Id: cif_fix_values 1646 2011-03-28 12:23:43Z adriana 

The following automatic conversions were performed:

'_chemical_melting_point' value '389.5-391.3' was changed to
'390.4(9)' - the average value was taken and precision was
estimated.

'_symmetry_cell_setting' value 'Orthorhombic' changed to
'orthorhombic' according to
/home/saulius/struct/CIF-dictionaries/cif_core.dic dictionary named
'cif_core.dic' version 2.4.1 from 2010-06-29.

Automatic conversion script
Id: cif_fix_values 1715 2011-07-08 13:25:40Z adriana 
;
_cod_database_code 2212585
_cod_database_fobs_code 2212585

loop_
_symmetry_equiv_pos_as_xyz
'x, y, z'
'-x+1/2, -y, z+1/2'
'-x, y+1/2, -z+1/2'
'x+1/2, -y+1/2, -z'

loop_
_atom_site_type_symbol
_atom_site_label
_atom_site_fract_x
_atom_site_fract_y
_atom_site_fract_z
_atom_site_U_iso_or_equiv
_atom_site_adp_type
_atom_site_calc_flag
_atom_site_refinement_flags
_atom_site_occupancy
_atom_site_disorder_assembly
_atom_site_disorder_group
S S1 -0.00962(7) 0.88297(4) 0.07236(3) 0.04141(14) Uani d . 1 A .
O O1 -0.1122(2) 0.95492(12) 0.10993(10) 0.0633(5) Uani d . 1 . .
O O2 -0.0743(2) 0.84373(12) 0.00468(8) 0.0589(5) Uani d . 1 . .
O O3 -0.3779(2) 0.79517(15) 0.12334(12) 0.0748(6) Uani d . 1 A .
O O4 -0.345(3) 0.8574(14) 0.2316(9) 0.096(4) Uani d PD 0.50 A 1
O O4' -0.379(3) 0.8287(15) 0.2378(10) 0.102(5) Uani d PD 0.50 A 2
N N1 0.3586(6) 1.0819(2) -0.18811(17) 0.1032(11) Uani d . 1 . .
N N2 0.1902(3) 0.92511(12) 0.05728(9) 0.0410(4) Uani d . 1 . .
N N3 -0.2993(3) 0.80440(18) 0.18163(12) 0.0590(6) Uani d D 1 . .
C C1 0.2834(3) 0.97544(16) 0.11797(12) 0.0475(6) Uani d . 1 . .
H H1A 0.3954 0.9416 0.1291 0.057 Uiso calc R 1 . .
H H1B 0.2070 0.9727 0.1615 0.057 Uiso calc R 1 . .
C C2 0.3276(3) 1.07875(16) 0.10198(11) 0.0431(5) Uani d . 1 . .
C C3 0.4919(4) 1.11625(18) 0.12544(14) 0.0601(6) Uani d . 1 . .
H H3 0.5783 1.0765 0.1472 0.072 Uiso calc R 1 . .
C C4 0.5271(5) 1.2136(2) 0.11626(18) 0.0793(9) Uani d . 1 . .
H H4 0.6372 1.2385 0.1328 0.095 Uiso calc R 1 . .
C C5 0.4074(5) 1.27243(19) 0.08438(16) 0.0709(8) Uani d . 1 . .
H H5 0.4332 1.3375 0.0790 0.085 Uiso calc R 1 . .
C C6 0.2488(5) 1.2361(2) 0.06017(15) 0.0741(9) Uani d . 1 . .
H H6 0.1657 1.2768 0.0374 0.089 Uiso calc R 1 . .
C C7 0.2062(4) 1.14000(17) 0.06828(13) 0.0566(6) Uani d . 1 . .
H H7 0.0956 1.1167 0.0510 0.068 Uiso calc R 1 . .
C C8 0.3036(3) 0.88825(16) -0.00359(11) 0.0457(5) Uani d . 1 . .
H H8A 0.2501 0.8293 -0.0222 0.055 Uiso calc R 1 . .
H H8B 0.4234 0.8728 0.0154 0.055 Uiso calc R 1 . .
C C9 0.3234(3) 0.95875(15) -0.06666(12) 0.0449(5) Uani d . 1 . .
C C10 0.4874(4) 0.9999(2) -0.08314(15) 0.0709(7) Uani d . 1 . .
H H10 0.5895 0.9868 -0.0546 0.085 Uiso calc R 1 . .
C C11 0.4992(7) 1.0622(2) -0.14380(18) 0.0933(11) Uani d . 1 . .
H H11 0.6104 1.0913 -0.1537 0.112 Uiso calc R 1 . .
C C12 0.2002(6) 1.0408(3) -0.17031(16) 0.0870(10) Uani d . 1 . .
H H12 0.0992 1.0543 -0.1994 0.104 Uiso calc R 1 . .
C C13 0.1785(4) 0.9799(2) -0.11162(13) 0.0660(7) Uani d . 1 . .
H H13 0.0652 0.9529 -0.1022 0.079 Uiso calc R 1 . .
C C14 0.0185(3) 0.78741(14) 0.13756(11) 0.0366(4) Uani d . 1 . .
C C15 0.1838(3) 0.74083(16) 0.14343(13) 0.0455(5) Uani d . 1 A .
H H15 0.2776 0.7559 0.1110 0.055 Uiso calc R 1 . .
C C16 0.2104(3) 0.67176(19) 0.19748(14) 0.0577(7) Uani d . 1 . .
H H16 0.3214 0.6399 0.2004 0.069 Uiso calc R 1 A .
C C17 0.0745(4) 0.64978(19) 0.24674(13) 0.0577(7) Uani d . 1 A .
H H17 0.0943 0.6041 0.2833 0.069 Uiso calc R 1 . .
C C18 -0.0900(3) 0.69527(19) 0.24185(12) 0.0534(6) Uani d . 1 . .
H H18 -0.1826 0.6811 0.2750 0.064 Uiso calc R 1 A .
C C19 -0.1164(3) 0.76246(16) 0.18704(12) 0.0417(5) Uani d . 1 A .

loop_
_atom_site_aniso_label
_atom_site_aniso_U_11
_atom_site_aniso_U_22
_atom_site_aniso_U_33
_atom_site_aniso_U_12
_atom_site_aniso_U_13
_atom_site_aniso_U_23
S1 0.0411(3) 0.0430(3) 0.0401(3) 0.0007(3) -0.0035(3) 0.0035(2)
O1 0.0593(10) 0.0520(10) 0.0786(12) 0.0156(9) 0.0102(10) 0.0047(9)
O2 0.0631(11) 0.0688(11) 0.0448(9) -0.0154(8) -0.0168(8) 0.0090(8)
O3 0.0429(10) 0.1017(15) 0.0798(13) 0.0049(10) -0.0159(10) -0.0038(12)
O4 0.075(9) 0.150(10) 0.063(5) 0.049(8) 0.018(4) 0.001(6)
O4' 0.073(6) 0.163(12) 0.069(5) 0.035(7) 0.041(3) 0.006(6)
N1 0.168(3) 0.0713(18) 0.0707(18) 0.011(2) 0.020(2) 0.0181(15)
N2 0.0511(11) 0.0405(9) 0.0314(9) -0.0068(8) 0.0004(8) -0.0011(7)
N3 0.0433(12) 0.0838(17) 0.0501(12) 0.0068(11) 0.0108(11) 0.0021(12)
C1 0.0559(14) 0.0491(13) 0.0374(11) -0.0043(11) -0.0088(11) -0.0004(11)
C2 0.0523(14) 0.0460(12) 0.0311(10) -0.0041(11) 0.0023(10) -0.0079(10)
C3 0.0538(14) 0.0630(15) 0.0635(14) -0.0097(15) -0.0054(14) -0.0071(13)
C4 0.079(2) 0.0728(19) 0.086(2) -0.0309(18) 0.0010(18) -0.0135(17)
C5 0.108(2) 0.0417(14) 0.0632(17) -0.0247(16) 0.0036(17) -0.0016(13)
C6 0.118(3) 0.0499(16) 0.0544(16) 0.0084(16) -0.0110(17) -0.0015(13)
C7 0.0683(16) 0.0496(14) 0.0519(13) 0.0004(12) -0.0094(14) -0.0036(12)
C8 0.0541(13) 0.0458(12) 0.0370(11) 0.0064(11) 0.0040(10) 0.0045(10)
C9 0.0624(15) 0.0379(11) 0.0343(11) 0.0026(11) 0.0072(11) -0.0028(10)
C10 0.0792(18) 0.0779(18) 0.0556(15) -0.0173(16) 0.0097(16) -0.0023(13)
C11 0.131(3) 0.080(2) 0.0694(19) -0.036(2) 0.033(3) 0.0047(17)
C12 0.119(3) 0.089(2) 0.0527(17) 0.039(2) 0.0055(19) 0.0205(17)
C13 0.0741(18) 0.0772(18) 0.0466(14) 0.0173(16) 0.0041(14) 0.0132(14)
C14 0.0342(11) 0.0421(11) 0.0336(10) -0.0033(10) -0.0014(10) -0.0007(8)
C15 0.0364(11) 0.0522(13) 0.0478(12) 0.0024(10) 0.0066(10) 0.0082(11)
C16 0.0489(15) 0.0580(16) 0.0661(16) 0.0089(12) -0.0053(13) 0.0108(13)
C17 0.0617(17) 0.0611(16) 0.0501(14) -0.0035(13) -0.0058(12) 0.0192(13)
C18 0.0477(14) 0.0707(17) 0.0417(13) -0.0101(13) 0.0010(11) 0.0103(12)
C19 0.0327(11) 0.0539(14) 0.0386(11) -0.0009(10) -0.0002(10) -0.0021(11)

loop_
_atom_type_symbol
_atom_type_description
_atom_type_scat_dispersion_real
_atom_type_scat_dispersion_imag
_atom_type_scat_source
C C 0.0033 0.0000 'International Tables Vol C Tables 4.2.6.8 and 6.1.1.4'
H H 0.0000 0.0000 'International Tables Vol C Tables 4.2.6.8 and 6.1.1.4'
N N 0.0061 0.0000 'International Tables Vol C Tables 4.2.6.8 and 6.1.1.4'
O O 0.0106 0.0000 'International Tables Vol C Tables 4.2.6.8 and 6.1.1.4'
S S 0.1246 0.0000 'International Tables Vol C Tables 4.2.6.8 and 6.1.1.4'

loop_
_geom_angle_atom_site_label_1
_geom_angle_atom_site_label_2
_geom_angle_atom_site_label_3
_geom_angle
O2 S1 O1 120.24(11)
O2 S1 N2 107.37(9)
O1 S1 N2 108.00(10)
O2 S1 C14 108.84(10)
O1 S1 C14 105.46(10)
N2 S1 C14 106.14(10)
C12 N1 C11 116.1(3)
C1 N2 C8 117.44(18)
C1 N2 S1 118.17(14)
C8 N2 S1 121.19(15)
O3 N3 O4 125.6(12)
O3 N3 O4' 121.9(14)
O4 N3 O4' 22.9(18)
O3 N3 C19 116.9(2)
O4 N3 C19 116.4(12)
O4' N3 C19 119.5(14)
N2 C1 C2 114.27(17)
N2 C1 H1A 108.7
C2 C1 H1A 108.7
N2 C1 H1B 108.7
C2 C1 H1B 108.7
H1A C1 H1B 107.6
C7 C2 C3 118.0(2)
C7 C2 C1 122.5(2)
C3 C2 C1 119.4(2)
C2 C3 C4 119.6(3)
C2 C3 H3 120.2
C4 C3 H3 120.2
C5 C4 C3 121.8(3)
C5 C4 H4 119.1
C3 C4 H4 119.1
C4 C5 C6 118.9(3)
C4 C5 H5 120.5
C6 C5 H5 120.5
C5 C6 C7 121.7(3)
C5 C6 H6 119.1
C7 C6 H6 119.1
C2 C7 C6 119.9(3)
C2 C7 H7 120.0
C6 C7 H7 120.0
N2 C8 C9 113.24(18)
N2 C8 H8A 108.9
C9 C8 H8A 108.9
N2 C8 H8B 108.9
C9 C8 H8B 108.9
H8A C8 H8B 107.7
C10 C9 C13 117.7(2)
C10 C9 C8 121.4(2)
C13 C9 C8 120.8(2)
C9 C10 C11 118.9(3)
C9 C10 H10 120.5
C11 C10 H10 120.5
N1 C11 C10 123.4(3)
N1 C11 H11 118.3
C10 C11 H11 118.3
N1 C12 C13 123.6(3)
N1 C12 H12 118.2
C13 C12 H12 118.2
C12 C13 C9 120.2(3)
C12 C13 H13 119.9
C9 C13 H13 119.9
C15 C14 C19 117.63(19)
C15 C14 S1 120.03(16)
C19 C14 S1 122.16(16)
C14 C15 C16 120.2(2)
C14 C15 H15 119.9
C16 C15 H15 119.9
C17 C16 C15 120.7(2)
C17 C16 H16 119.6
C15 C16 H16 119.6
C18 C17 C16 119.8(2)
C18 C17 H17 120.1
C16 C17 H17 120.1
C17 C18 C19 119.0(2)
C17 C18 H18 120.5
C19 C18 H18 120.5
C18 C19 C14 122.5(2)
C18 C19 N3 116.5(2)
C14 C19 N3 120.93(19)

loop_
_geom_bond_atom_site_label_1
_geom_bond_atom_site_label_2
_geom_bond_distance
S1 O2 1.4250(16)
S1 O1 1.4264(17)
S1 N2 1.6050(19)
S1 C14 1.791(2)
O3 N3 1.212(3)
O4 N3 1.217(9)
O4' N3 1.223(8)
N1 C12 1.336(5)
N1 C11 1.337(5)
N2 C1 1.473(3)
N2 C8 1.476(3)
N3 C19 1.469(3)
C1 C2 1.502(3)
C1 H1A 0.9700
C1 H1B 0.9700
C2 C7 1.377(3)
C2 C3 1.383(3)
C3 C4 1.389(4)
C3 H3 0.9300
C4 C5 1.333(4)
C4 H4 0.9300
C5 C6 1.344(4)
C5 H5 0.9300
C6 C7 1.381(4)
C6 H6 0.9300
C7 H7 0.9300
C8 C9 1.514(3)
C8 H8A 0.9700
C8 H8B 0.9700
C9 C10 1.368(4)
C9 C13 1.374(3)
C10 C11 1.403(4)
C10 H10 0.9300
C11 H11 0.9300
C12 C13 1.369(4)
C12 H12 0.9300
C13 H13 0.9300
C14 C15 1.381(3)
C14 C19 1.382(3)
C15 C16 1.386(3)
C15 H15 0.9300
C16 C17 1.375(3)
C16 H16 0.9300
C17 C18 1.368(4)
C17 H17 0.9300
C18 C19 1.378(3)
C18 H18 0.9300

loop_
_geom_hbond_atom_site_label_D
_geom_hbond_atom_site_label_H
_geom_hbond_atom_site_label_A
_geom_hbond_site_symmetry_A
_geom_hbond_distance_DH
_geom_hbond_distance_HA
_geom_hbond_distance_DA
_geom_hbond_angle_DHA
C12 H12 O4 2_474 0.93 2.56 3.461(14) 162.9

loop_
_geom_torsion_atom_site_label_1
_geom_torsion_atom_site_label_2
_geom_torsion_atom_site_label_3
_geom_torsion_atom_site_label_4
_geom_torsion
O2 S1 N2 C1 176.32(15)
O1 S1 N2 C1 45.28(18)
C14 S1 N2 C1 -67.41(17)
O2 S1 N2 C8 -24.41(19)
O1 S1 N2 C8 -155.45(16)
C14 S1 N2 C8 91.87(17)
C8 N2 C1 C2 81.2(2)
S1 N2 C1 C2 -118.75(19)
N2 C1 C2 C7 43.2(3)
N2 C1 C2 C3 -140.6(2)
C7 C2 C3 C4 1.7(4)
C1 C2 C3 C4 -174.6(2)
C2 C3 C4 C5 -0.9(4)
C3 C4 C5 C6 -0.3(5)
C4 C5 C6 C7 0.8(5)
C3 C2 C7 C6 -1.3(4)
C1 C2 C7 C6 174.9(2)
C5 C6 C7 C2 0.1(4)
C1 N2 C8 C9 -92.1(2)
S1 N2 C8 C9 108.5(2)
N2 C8 C9 C10 113.3(2)
N2 C8 C9 C13 -69.9(3)
C13 C9 C10 C11 0.9(4)
C8 C9 C10 C11 177.8(2)
C12 N1 C11 C10 2.0(5)
C9 C10 C11 N1 -1.8(5)
C11 N1 C12 C13 -1.5(5)
N1 C12 C13 C9 0.7(5)
C10 C9 C13 C12 -0.4(4)
C8 C9 C13 C12 -177.3(2)
O2 S1 C14 C15 91.32(19)
O1 S1 C14 C15 -138.40(18)
N2 S1 C14 C15 -23.97(19)
O2 S1 C14 C19 -93.70(19)
O1 S1 C14 C19 36.6(2)
N2 S1 C14 C19 151.01(17)
C19 C14 C15 C16 0.0(3)
S1 C14 C15 C16 175.20(18)
C14 C15 C16 C17 -1.2(4)
C15 C16 C17 C18 1.1(4)
C16 C17 C18 C19 0.2(4)
C17 C18 C19 C14 -1.5(4)
C17 C18 C19 N3 176.2(2)
C15 C14 C19 C18 1.3(3)
S1 C14 C19 C18 -173.76(17)
C15 C14 C19 N3 -176.3(2)
S1 C14 C19 N3 8.6(3)
O3 N3 C19 C18 -122.0(2)
O4 N3 C19 C18 69.1(11)
O4' N3 C19 C18 43.4(11)
O3 N3 C19 C14 55.8(3)
O4 N3 C19 C14 -113.2(11)
O4' N3 C19 C14 -138.9(11)
